data_7152966
loop_
_publ_author_name
'Chigrinova, Mariya'
'McKay, Craig S.'
'Beaulieu, Louis-Philippe B'
'Udachin, Konstantin A.'
'Beauchemin, Andr\'e M'
'Pezacki, John Paul'

_publ_section_title
;
 Rearrangements and addition reactions of biarylazacyclooctynones and the
 implications to copper-free click chemistry.
;
_journal_issue 21
_journal_name_full 'Organic &amp; biomolecular chemistry'
_journal_page_first 3436
_journal_page_last 3441
_journal_paper_doi 10.1039/c3ob40683k
_journal_volume 11
_journal_year 2013
_chemical_formula_moiety 'C18 H13 N O'
_chemical_formula_sum 'C18 H13 N O'
_chemical_formula_weight 259.29
_chemical_name_systematic
;
?
;
_space_group_IT_number 14
_symmetry_cell_setting monoclinic
_symmetry_space_group_name_Hall '-P 2ybc'
_symmetry_space_group_name_H-M 'P 1 21/c 1'
_atom_sites_solution_hydrogens geom
_atom_sites_solution_primary direct
_atom_sites_solution_secondary difmap
_audit_creation_method SHELXL-97
_cell_angle_alpha 90.00
_cell_angle_beta 107.382(3)
_cell_angle_gamma 90.00
_cell_formula_units_Z 8
_cell_length_a 17.1588(13)
_cell_length_b 7.6525(7)
_cell_length_c 20.1851(16)
_cell_measurement_reflns_used 9942
_cell_measurement_temperature 100(2)
_cell_measurement_theta_max 28.26
_cell_measurement_theta_min 2.24
_cell_volume 2529.4(4)
_computing_cell_refinement 'SAINT (Bruker 2001)'
_computing_data_collection APEX2
_computing_data_reduction 'SAINT (Bruker 2001)'
_computing_structure_refinement 'SHELXL-97 (Sheldrick, 1997)'
_computing_structure_solution 'SHELXS-97 (Sheldrick, 1990)'
_diffrn_ambient_temperature 100(2)
_diffrn_measured_fraction_theta_full 0.995
_diffrn_measured_fraction_theta_max 0.995
_diffrn_measurement_device_type 'Bruker Kappa APEX II CCD'
_diffrn_measurement_method ' \f & \w scans'
_diffrn_radiation_monochromator graphite
_diffrn_radiation_source 'fine-focus sealed tube'
_diffrn_radiation_type MoK\a
_diffrn_radiation_wavelength 0.71073
_diffrn_reflns_av_R_equivalents 0.0331
_diffrn_reflns_av_sigmaI/netI 0.0170
_diffrn_reflns_limit_h_max 20
_diffrn_reflns_limit_h_min -19
_diffrn_reflns_limit_k_max 8
_diffrn_reflns_limit_k_min -9
_diffrn_reflns_limit_l_max 22
_diffrn_reflns_limit_l_min -23
_diffrn_reflns_number 59114
_diffrn_reflns_theta_full 24.71
_diffrn_reflns_theta_max 24.71
_diffrn_reflns_theta_min 2.11
_diffrn_standards_number 0
_exptl_absorpt_coefficient_mu 0.085
_exptl_absorpt_correction_T_max 0.9975
_exptl_absorpt_correction_T_min 0.9590
_exptl_absorpt_correction_type multi-scan
_exptl_absorpt_process_details SADABS
_exptl_crystal_colour colorless
_exptl_crystal_density_diffrn 1.362
_exptl_crystal_density_method 'not measured'
_exptl_crystal_description plate
_exptl_crystal_F_000 1088
_exptl_crystal_size_max 0.50
_exptl_crystal_size_mid 0.20
_exptl_crystal_size_min 0.03
_refine_diff_density_max 0.181
_refine_diff_density_min -0.239
_refine_diff_density_rms 0.038
_refine_ls_extinction_method none
_refine_ls_goodness_of_fit_ref 1.044
_refine_ls_hydrogen_treatment mixed
_refine_ls_matrix_type full
_refine_ls_number_parameters 465
_refine_ls_number_reflns 4276
_refine_ls_number_restraints 0
_refine_ls_restrained_S_all 1.044
_refine_ls_R_factor_all 0.0487
_refine_ls_R_factor_gt 0.0354
_refine_ls_shift/su_max 0.001
_refine_ls_shift/su_mean 0.000
_refine_ls_structure_factor_coef Fsqd
_refine_ls_weighting_details 'calc w=1/[\s^2^(Fo^2^)+(0.0602P)^2^+0.3815P] where P=(Fo^2^+2Fc^2^)/3'
_refine_ls_weighting_scheme calc
_refine_ls_wR_factor_gt 0.0965
_refine_ls_wR_factor_ref 0.1057
_reflns_number_gt 3305
_reflns_number_total 4276
_reflns_threshold_expression >2sigma(I)
_cod_data_source_file c3ob40683k.txt
_cod_data_source_block mc2_0m
_cod_depositor_comments
;
The following automatic conversions were performed:

'_symmetry_cell_setting' value 'Monoclinic' changed to 'monoclinic'
according to /home/saulius/struct/CIF-dictionaries/cif_core.dic
dictionary named 'cif_core.dic' version 2.4.2 from 2011-04-26.

Automatic conversion script
Id: cif_fix_values 1891 2012-01-12 08:04:46Z andrius 
;
_cod_original_sg_symbol_H-M 'P 21/c'
_cod_database_code 7152966

loop_
_symmetry_equiv_pos_as_xyz
'x, y, z'
'-x, y+1/2, -z+1/2'
'-x, -y, -z'
'x, -y-1/2, z-1/2'

loop_
_atom_site_label
_atom_site_type_symbol
_atom_site_fract_x
_atom_site_fract_y
_atom_site_fract_z
_atom_site_U_iso_or_equiv
_atom_site_adp_type
_atom_site_occupancy
_atom_site_symmetry_multiplicity
_atom_site_calc_flag
O1 O 0.40257(5) 0.76674(11) 1.09674(4) 0.0241(2) Uani 1 1 d
O2 O 0.89706(5) 0.48509(12) 0.60417(4) 0.0281(2) Uani 1 1 d
C29 C 0.68854(7) 0.71917(15) 0.42937(6) 0.0159(3) Uani 1 1 d
C9 C 0.18446(7) 0.53117(15) 0.93089(6) 0.0157(3) Uani 1 1 d
C34 C 0.90690(8) 0.66116(16) 0.45390(7) 0.0223(3) Uani 1 1 d
C3 C 0.25800(8) 0.82561(17) 1.16097(6) 0.0223(3) Uani 1 1 d
C7 C 0.18903(7) 0.68353(15) 1.05114(6) 0.0179(3) Uani 1 1 d
C2 C 0.26000(7) 0.75199(16) 1.09910(6) 0.0185(3) Uani 1 1 d
C30 C 0.76163(7) 0.73721(15) 0.40679(6) 0.0168(3) Uani 1 1 d
C35 C 0.82813(7) 0.66501(15) 0.45899(6) 0.0176(3) Uani 1 1 d
N2 N 0.79672(6) 0.60443(13) 0.51111(5) 0.0171(2) Uani 1 1 d
C5 C 0.11321(8) 0.76424(16) 1.12817(6) 0.0230(3) Uani 1 1 d
C31 C 0.77527(8) 0.80617(16) 0.34738(6) 0.0200(3) Uani 1 1 d
C32 C 0.85365(8) 0.80101(17) 0.34124(7) 0.0242(3) Uani 1 1 d
C4 C 0.18350(8) 0.83098(17) 1.17523(7) 0.0232(3) Uani 1 1 d
C6 C 0.11478(8) 0.68967(16) 1.06577(6) 0.0201(3) Uani 1 1 d
N1 N 0.29714(6) 0.64487(13) 1.00799(5) 0.0167(2) Uani 1 1 d
C36 C 0.60415(7) 0.78078(18) 0.39109(6) 0.0194(3) Uani 1 1 d
C37 C 0.56751(7) 0.69187(17) 0.32254(6) 0.0189(3) Uani 1 1 d
C1 C 0.33073(7) 0.72808(15) 1.07164(6) 0.0178(3) Uani 1 1 d
C17 C 0.06482(7) 0.55444(17) 0.82401(6) 0.0189(3) Uani 1 1 d
C14 C 0.40142(7) 0.57483(16) 0.94563(6) 0.0200(3) Uani 1 1 d
C10 C 0.25481(7) 0.50756(15) 0.90492(6) 0.0162(3) Uani 1 1 d
C8 C 0.21301(7) 0.61451(15) 0.99279(6) 0.0161(3) Uani 1 1 d
C15 C 0.32429(7) 0.57875(15) 0.95412(6) 0.0168(3) Uani 1 1 d
C16 C 0.09858(7) 0.47427(17) 0.89483(6) 0.0185(3) Uani 1 1 d
C21 C 0.82597(7) 0.52382(16) 0.57560(6) 0.0204(3) Uani 1 1 d
C22 C 0.75219(7) 0.50365(16) 0.59932(6) 0.0205(3) Uani 1 1 d
C28 C 0.71272(7) 0.63755(15) 0.49204(6) 0.0164(3) Uani 1 1 d
C26 C 0.60754(8) 0.56989(16) 0.55917(6) 0.0220(3) Uani 1 1 d
C27 C 0.68374(7) 0.57242(15) 0.54839(6) 0.0181(3) Uani 1 1 d
C13 C 0.40835(8) 0.49787(17) 0.88524(6) 0.0217(3) Uani 1 1 d
C11 C 0.26348(7) 0.43149(16) 0.84487(6) 0.0176(3) Uani 1 1 d
C38 C 0.53426(8) 0.7755(2) 0.26398(7) 0.0281(3) Uani 1 1 d
C12 C 0.34036(7) 0.42821(17) 0.83544(6) 0.0195(3) Uani 1 1 d
C18 C 0.03373(8) 0.4642(2) 0.76676(7) 0.0274(3) Uani 1 1 d
C23 C 0.74580(9) 0.43339(17) 0.66060(7) 0.0275(3) Uani 1 1 d
C25 C 0.60162(9) 0.50019(18) 0.62114(7) 0.0280(3) Uani 1 1 d
C24 C 0.66928(9) 0.43270(18) 0.67104(7) 0.0300(3) Uani 1 1 d
C33 C 0.91848(8) 0.72921(17) 0.39388(7) 0.0256(3) Uani 1 1 d
H16A H 0.0632(7) 0.5015(16) 0.9234(6) 0.014(3) Uiso 1 1 d
H17 H 0.0679(8) 0.6840(19) 0.8224(6) 0.026(3) Uiso 1 1 d
H32 H 0.8648(8) 0.8459(17) 0.2987(7) 0.026(3) Uiso 1 1 d
H6 H 0.0630(8) 0.6403(17) 1.0328(7) 0.025(3) Uiso 1 1 d
H11 H 0.2165(7) 0.3756(17) 0.8083(6) 0.017(3) Uiso 1 1 d
H12 H 0.3474(7) 0.3768(17) 0.7935(7) 0.021(3) Uiso 1 1 d
H3 H 0.3060(9) 0.8748(18) 1.1932(7) 0.027(4) Uiso 1 1 d
H16B H 0.0955(7) 0.3446(19) 0.8908(6) 0.024(3) Uiso 1 1 d
H33 H 0.9726(9) 0.7268(17) 0.3878(7) 0.027(4) Uiso 1 1 d
H26 H 0.5568(8) 0.6216(17) 0.5233(6) 0.023(3) Uiso 1 1 d
H34 H 0.9509(8) 0.6122(17) 0.4907(6) 0.022(3) Uiso 1 1 d
H31 H 0.7311(8) 0.8617(18) 0.3096(7) 0.027(4) Uiso 1 1 d
H5 H 0.0601(8) 0.7736(16) 1.1387(6) 0.022(3) Uiso 1 1 d
H4 H 0.1801(8) 0.8818(18) 1.2194(7) 0.028(3) Uiso 1 1 d
H36A H 0.5678(8) 0.7611(16) 0.4196(6) 0.021(3) Uiso 1 1 d
H37 H 0.5701(8) 0.5616(19) 0.3246(6) 0.028(4) Uiso 1 1 d
H23 H 0.7950(9) 0.382(2) 0.6969(7) 0.037(4) Uiso 1 1 d
H13 H 0.4619(8) 0.4894(16) 0.8776(6) 0.022(3) Uiso 1 1 d
H36B H 0.6043(8) 0.9087(19) 0.3823(6) 0.030(4) Uiso 1 1 d
H18B H 0.0104(9) 0.522(2) 0.7208(8) 0.038(4) Uiso 1 1 d
H14 H 0.4492(8) 0.6258(18) 0.9807(7) 0.027(4) Uiso 1 1 d
H25 H 0.5472(8) 0.5012(17) 0.6299(6) 0.027(4) Uiso 1 1 d
H24 H 0.6620(8) 0.384(2) 0.7134(8) 0.038(4) Uiso 1 1 d
H18A H 0.0341(9) 0.334(2) 0.7698(8) 0.046(4) Uiso 1 1 d
H38A H 0.5334(10) 0.904(2) 0.2642(8) 0.051(5) Uiso 1 1 d
H38B H 0.5081(9) 0.715(2) 0.2195(8) 0.039(4) Uiso 1 1 d

loop_
_atom_site_aniso_label
_atom_site_aniso_U_11
_atom_site_aniso_U_22
_atom_site_aniso_U_33
_atom_site_aniso_U_23
_atom_site_aniso_U_13
_atom_site_aniso_U_12
O1 0.0198(5) 0.0220(5) 0.0255(5) -0.0026(4) -0.0008(4) -0.0009(4)
O2 0.0244(5) 0.0235(5) 0.0285(5) 0.0009(4) -0.0041(4) 0.0034(4)
C29 0.0180(6) 0.0121(6) 0.0166(6) -0.0040(5) 0.0034(5) -0.0004(5)
C9 0.0176(6) 0.0119(7) 0.0162(6) 0.0035(5) 0.0030(5) 0.0008(5)
C34 0.0180(7) 0.0154(7) 0.0308(7) -0.0061(6) 0.0032(6) -0.0007(5)
C3 0.0307(8) 0.0142(7) 0.0189(7) 0.0011(5) 0.0026(6) 0.0003(5)
C7 0.0262(7) 0.0105(6) 0.0167(6) 0.0043(5) 0.0059(5) 0.0032(5)
C2 0.0232(7) 0.0110(7) 0.0190(6) 0.0044(5) 0.0030(5) 0.0017(5)
C30 0.0187(6) 0.0112(7) 0.0190(6) -0.0046(5) 0.0035(5) -0.0011(5)
C35 0.0199(6) 0.0124(6) 0.0197(6) -0.0046(5) 0.0047(5) -0.0027(5)
N2 0.0159(5) 0.0148(6) 0.0182(5) -0.0010(4) 0.0015(4) 0.0001(4)
C5 0.0304(8) 0.0164(7) 0.0251(7) 0.0021(6) 0.0127(6) 0.0019(6)
C31 0.0251(7) 0.0134(7) 0.0216(7) -0.0029(5) 0.0072(6) -0.0021(5)
C32 0.0311(8) 0.0168(7) 0.0287(7) -0.0052(6) 0.0149(6) -0.0058(6)
C4 0.0363(8) 0.0163(7) 0.0188(7) 0.0011(5) 0.0110(6) 0.0019(6)
C6 0.0247(7) 0.0148(7) 0.0212(7) 0.0029(5) 0.0077(6) 0.0016(5)
N1 0.0170(5) 0.0148(6) 0.0163(5) 0.0003(4) 0.0019(4) 0.0008(4)
C36 0.0178(7) 0.0193(8) 0.0202(7) -0.0002(5) 0.0044(6) 0.0035(5)
C37 0.0139(6) 0.0199(8) 0.0221(7) -0.0008(5) 0.0042(5) 0.0007(5)
C1 0.0201(7) 0.0115(7) 0.0181(6) 0.0024(5) -0.0001(5) 0.0007(5)
C17 0.0126(6) 0.0195(8) 0.0227(7) 0.0008(5) 0.0026(5) 0.0013(5)
C14 0.0190(7) 0.0155(7) 0.0232(7) 0.0037(5) 0.0026(5) 0.0005(5)
C10 0.0189(6) 0.0104(6) 0.0178(6) 0.0051(5) 0.0033(5) 0.0019(5)
C8 0.0149(6) 0.0127(6) 0.0195(6) 0.0046(5) 0.0032(5) 0.0020(5)
C15 0.0214(7) 0.0123(6) 0.0166(6) 0.0037(5) 0.0055(5) 0.0036(5)
C16 0.0169(6) 0.0176(8) 0.0204(6) 0.0005(5) 0.0048(5) -0.0004(5)
C21 0.0237(7) 0.0120(7) 0.0196(6) -0.0029(5) -0.0024(5) 0.0008(5)
C22 0.0285(7) 0.0109(7) 0.0196(6) -0.0040(5) 0.0032(5) -0.0025(5)
C28 0.0150(6) 0.0130(6) 0.0195(6) -0.0054(5) 0.0023(5) -0.0003(5)
C26 0.0270(7) 0.0165(7) 0.0240(7) -0.0055(5) 0.0096(6) -0.0049(5)
C27 0.0256(7) 0.0114(6) 0.0170(6) -0.0051(5) 0.0057(5) -0.0038(5)
C13 0.0198(7) 0.0184(7) 0.0288(7) 0.0032(6) 0.0100(6) 0.0024(5)
C11 0.0207(7) 0.0131(7) 0.0180(6) 0.0027(5) 0.0043(5) 0.0019(5)
C38 0.0252(7) 0.0341(9) 0.0231(8) 0.0003(6) 0.0042(6) 0.0044(6)
C12 0.0236(7) 0.0164(7) 0.0201(7) 0.0021(5) 0.0088(5) 0.0027(5)
C18 0.0253(7) 0.0314(9) 0.0230(7) -0.0021(6) 0.0034(6) -0.0024(6)
C23 0.0445(9) 0.0141(7) 0.0213(7) -0.0013(5) 0.0058(6) -0.0025(6)
C25 0.0383(8) 0.0208(7) 0.0292(7) -0.0075(6) 0.0168(7) -0.0098(6)
C24 0.0510(9) 0.0203(8) 0.0220(7) -0.0022(6) 0.0159(7) -0.0090(6)
C33 0.0216(7) 0.0190(7) 0.0397(8) -0.0085(6) 0.0146(6) -0.0054(5)

loop_
_atom_type_symbol
_atom_type_description
_atom_type_scat_dispersion_real
_atom_type_scat_dispersion_imag
_atom_type_scat_source
C C 0.0033 0.0016 'International Tables Vol C Tables 4.2.6.8 and 6.1.1.4'
H H 0.0000 0.0000 'International Tables Vol C Tables 4.2.6.8 and 6.1.1.4'
N N 0.0061 0.0033 'International Tables Vol C Tables 4.2.6.8 and 6.1.1.4'
O O 0.0106 0.0060 'International Tables Vol C Tables 4.2.6.8 and 6.1.1.4'

loop_
_geom_angle_atom_site_label_1
_geom_angle_atom_site_label_2
_geom_angle_atom_site_label_3
_geom_angle
C28 C29 C30 106.34(10)
C28 C29 C36 127.10(11)
C30 C29 C36 126.56(11)
C8 C9 C10 106.15(10)
C8 C9 C16 127.97(11)
C10 C9 C16 125.88(10)
C35 C34 C33 117.02(12)
C35 C34 H34 120.5(7)
C33 C34 H34 122.4(7)
C2 C3 C4 118.15(12)
C2 C3 H3 121.6(8)
C4 C3 H3 120.2(8)
C6 C7 C2 119.93(11)
C6 C7 C8 132.91(11)
C2 C7 C8 107.15(10)
C3 C2 C7 121.54(12)
C3 C2 C1 129.10(11)
C7 C2 C1 109.35(10)
C31 C30 C35 118.95(11)
C31 C30 C29 133.17(11)
C35 C30 C29 107.87(10)
C34 C35 N2 130.78(11)
C34 C35 C30 122.73(11)
N2 C35 C30 106.49(10)
C21 N2 C35 137.65(10)
C21 N2 C28 113.05(10)
C35 N2 C28 109.29(10)
C6 C5 C4 121.47(13)
C6 C5 H5 119.2(7)
C4 C5 H5 119.3(7)
C32 C31 C30 118.88(12)
C32 C31 H31 118.7(7)
C30 C31 H31 122.4(7)
C31 C32 C33 120.97(13)
C31 C32 H32 120.6(7)
C33 C32 H32 118.4(7)
C5 C4 C3 120.69(12)
C5 C4 H4 119.1(8)
C3 C4 H4 120.2(8)
C5 C6 C7 118.22(12)
C5 C6 H6 119.9(7)
C7 C6 H6 121.9(7)
C1 N1 C15 137.63(10)
C1 N1 C8 113.09(10)
C15 N1 C8 109.26(9)
C29 C36 C37 113.99(10)
C29 C36 H36A 109.6(7)
C37 C36 H36A 107.9(7)
C29 C36 H36B 110.3(8)
C37 C36 H36B 107.7(7)
H36A C36 H36B 107.1(10)
C38 C37 C36 123.91(13)
C38 C37 H37 121.7(7)
C36 C37 H37 114.4(7)
O1 C1 N1 125.53(11)
O1 C1 C2 130.55(11)
N1 C1 C2 103.92(10)
C18 C17 C16 124.15(13)
C18 C17 H17 120.4(7)
C16 C17 H17 115.4(7)
C15 C14 C13 116.92(11)
C15 C14 H14 121.4(7)
C13 C14 H14 121.7(8)
C11 C10 C15 119.08(11)
C11 C10 C9 132.65(11)
C15 C10 C9 108.27(10)
C9 C8 N1 110.13(10)
C9 C8 C7 143.38(11)
N1 C8 C7 106.48(10)
C14 C15 N1 131.03(11)
C14 C15 C10 122.79(11)
N1 C15 C10 106.18(10)
C9 C16 C17 112.73(10)
C9 C16 H16A 110.2(7)
C17 C16 H16A 110.1(7)
C9 C16 H16B 110.5(7)
C17 C16 H16B 109.5(7)
H16A C16 H16B 103.5(10)
O2 C21 N2 125.47(12)
O2 C21 C22 130.45(11)
N2 C21 C22 104.06(10)
C23 C22 C27 121.70(12)
C23 C22 C21 129.05(11)
C27 C22 C21 109.24(10)
C29 C28 N2 110.00(11)
C29 C28 C27 143.33(11)
N2 C28 C27 106.67(10)
C27 C26 C25 118.13(12)
C27 C26 H26 121.5(7)
C25 C26 H26 120.4(7)
C26 C27 C22 119.90(11)
C26 C27 C28 133.12(11)
C22 C27 C28 106.97(10)
C14 C13 C12 121.35(12)
C14 C13 H13 119.8(7)
C12 C13 H13 118.8(7)
C12 C11 C10 118.69(11)
C12 C11 H11 118.4(7)
C10 C11 H11 122.9(7)
C37 C38 H38A 119.0(9)
C37 C38 H38B 123.1(9)
H38A C38 H38B 117.8(13)
C11 C12 C13 121.17(12)
C11 C12 H12 119.8(7)
C13 C12 H12 119.1(7)
C17 C18 H18B 121.8(9)
C17 C18 H18A 118.5(9)
H18B C18 H18A 119.7(12)
C22 C23 C24 117.90(13)
C22 C23 H23 121.6(8)
C24 C23 H23 120.5(8)
C24 C25 C26 121.64(13)
C24 C25 H25 119.8(7)
C26 C25 H25 118.6(7)
C25 C24 C23 120.73(13)
C25 C24 H24 118.7(8)
C23 C24 H24 120.5(8)
C34 C33 C32 121.44(12)
C34 C33 H33 119.7(8)
C32 C33 H33 118.9(8)

loop_
_geom_bond_atom_site_label_1
_geom_bond_atom_site_label_2
_geom_bond_distance
O1 C1 1.2208(15)
O2 C21 1.2199(15)
C29 C28 1.3598(17)
C29 C30 1.4633(17)
C29 C36 1.4992(17)
C9 C8 1.3573(16)
C9 C10 1.4639(16)
C9 C16 1.5000(17)
C34 C35 1.3861(17)
C34 C33 1.3863(19)
C34 H34 0.962(13)
C3 C2 1.3797(17)
C3 C4 1.3923(19)
C3 H3 0.961(14)
C7 C6 1.3919(18)
C7 C2 1.4107(17)
C7 C8 1.4578(17)
C2 C1 1.4886(17)
C30 C31 1.3924(17)
C30 C35 1.4140(17)
C35 N2 1.3967(15)
N2 C21 1.3916(15)
N2 C28 1.3993(16)
C5 C6 1.3903(18)
C5 C4 1.3904(19)
C5 H5 0.998(13)
C31 C32 1.3875(18)
C31 H31 0.996(14)
C32 C33 1.401(2)
C32 H32 0.996(13)
C4 H4 0.989(14)
C6 H6 1.011(14)
N1 C1 1.3949(15)
N1 C15 1.3993(15)
N1 C8 1.4026(16)
C36 C37 1.5010(17)
C36 H36A 0.978(13)
C36 H36B 0.995(14)
C37 C38 1.3150(18)
C37 H37 0.998(14)
C17 C18 1.3147(18)
C17 C16 1.5037(17)
C17 H17 0.994(14)
C14 C15 1.3847(17)
C14 C13 1.3905(18)
C14 H14 0.989(14)
C10 C11 1.3920(17)
C10 C15 1.4132(17)
C16 H16A 0.977(12)
C16 H16B 0.996(14)
C21 C22 1.4894(18)
C22 C23 1.3827(18)
C22 C27 1.4113(17)
C28 C27 1.4586(17)
C26 C27 1.3882(18)
C26 C25 1.3912(18)
C26 H26 1.031(13)
C13 C12 1.3981(18)
C13 H13 0.978(13)
C11 C12 1.3882(17)
C11 H11 1.011(13)
C38 H38A 0.983(18)
C38 H38B 0.990(15)
C12 H12 0.973(13)
C18 H18B 0.997(15)
C18 H18A 0.998(18)
C23 C24 1.391(2)
C23 H23 1.015(15)
C25 C24 1.389(2)
C25 H25 1.001(13)
C24 H24 0.975(15)
C33 H33 0.973(14)
